data_4344925
loop_
_publ_author_name
'He, Hongming'
'Sun, Fuxing'
'Ma, Shengqian'
'Zhu, Guangshan'

_publ_section_title
;
 Reticular Synthesis of a Series of HKUST-like MOFs with Carbon Dioxide
 Capture and Separation
;
_journal_coden_ASTM INOCAJ
_journal_issue 17
_journal_name_full 'Inorganic Chemistry'
_journal_page_first 9071
_journal_page_last 9076
_journal_paper_doi 10.1021/acs.inorgchem.6b01592
_journal_volume 55
_journal_year 2016
_chemical_formula_moiety 'C28 H12 Cu5 I2 N4 O18'
_chemical_formula_sum 'C28 H12 Cu5 I2 N4 O18'
_chemical_formula_weight 1263.97
_space_group_IT_number 69
_symmetry_cell_setting orthorhombic
_symmetry_space_group_name_Hall '-F 2 2'
_symmetry_space_group_name_H-M 'F m m m'
_atom_sites_solution_hydrogens geom
_atom_sites_solution_primary direct
_atom_sites_solution_secondary difmap
_audit_creation_method SHELXL-97
_cell_angle_alpha 90.00
_cell_angle_beta 90.00
_cell_angle_gamma 90.00
_cell_formula_units_Z 8
_cell_length_a 21.2731(5)
_cell_length_b 25.7339(6)
_cell_length_c 27.1818(7)
_cell_measurement_reflns_used 9866
_cell_measurement_temperature 100(2)
_cell_measurement_theta_max 68.80
_cell_measurement_theta_min 3.15
_cell_volume 14880.4(6)
_computing_cell_refinement 'Bruker SAINT'
_computing_data_collection 'Bruker APEX2'
_computing_data_reduction 'Bruker SAINT'
_computing_molecular_graphics 'Bruker SHELXTL'
_computing_publication_material 'Bruker SHELXTL'
_computing_structure_refinement 'SHELXL-2014 (Sheldrick, 2014)'
_computing_structure_solution 'SHELXS-97 (Sheldrick, 2008)'
_diffrn_ambient_temperature 100(2)
_diffrn_measured_fraction_theta_full 0.996
_diffrn_measured_fraction_theta_max 0.996
_diffrn_measurement_device_type 'Bruker APEX-II CCD'
_diffrn_measurement_method '\f and \w scans'
_diffrn_radiation_monochromator graphite
_diffrn_radiation_source 'fine-focus sealed tube'
_diffrn_radiation_type CuK\a
_diffrn_radiation_wavelength 1.54178
_diffrn_reflns_av_R_equivalents 0.0438
_diffrn_reflns_av_sigmaI/netI 0.0168
_diffrn_reflns_limit_h_max 25
_diffrn_reflns_limit_h_min -25
_diffrn_reflns_limit_k_max 31
_diffrn_reflns_limit_k_min -31
_diffrn_reflns_limit_l_max 32
_diffrn_reflns_limit_l_min -32
_diffrn_reflns_number 46921
_diffrn_reflns_theta_full 69.10
_diffrn_reflns_theta_max 69.10
_diffrn_reflns_theta_min 3.15
_exptl_absorpt_coefficient_mu 8.464
_exptl_absorpt_correction_T_max 0.553
_exptl_absorpt_correction_T_min 0.461
_exptl_absorpt_correction_type empirical
_exptl_absorpt_process_details SADABS
_exptl_crystal_colour green
_exptl_crystal_density_diffrn 1.128
_exptl_crystal_density_method 'not measured'
_exptl_crystal_description block
_exptl_crystal_F_000 4824.0
_exptl_crystal_size_max 0.15
_exptl_crystal_size_mid 0.09
_exptl_crystal_size_min 0.07
_platon_squeeze_details
;
;
_refine_diff_density_max 3.404
_refine_diff_density_min -5.876
_refine_diff_density_rms 0.367
_refine_ls_extinction_method none
_refine_ls_goodness_of_fit_ref 1.072
_refine_ls_hydrogen_treatment mixed
_refine_ls_matrix_type full
_refine_ls_number_parameters 136
_refine_ls_number_reflns 3729
_refine_ls_number_restraints 0
_refine_ls_restrained_S_all 1.072
_refine_ls_R_factor_all 0.1156
_refine_ls_R_factor_gt 0.1099
_refine_ls_shift/su_max 0.008
_refine_ls_shift/su_mean 0.002
_refine_ls_structure_factor_coef Fsqd
_refine_ls_weighting_details 'calc w=1/[\s^2^(Fo^2^)+(0.1553P)^2^+1962.6200P] where P=(Fo^2^+2Fc^2^)/3'
_refine_ls_weighting_scheme calc
_refine_ls_wR_factor_gt 0.2954
_refine_ls_wR_factor_ref 0.3031
_reflns_number_gt 3476
_reflns_number_total 3744
_reflns_threshold_expression >2sigma(I)
_cod_data_source_file ic6b01592_si_004.cif
_cod_data_source_block compound3
_cod_depositor_comments
;
The following automatic conversions were performed:

'_chemical_melting_point' value 'not measured' was changed to '?' -
the value is undefined or not given.

'_symmetry_cell_setting' value 'Orthorhombic' changed to
'orthorhombic' according to the built-in table from CIF Core
dictionary named 'cif_core.dic' version 2.4.1 from 2010-06-29.

Automatic conversion script
Id: cif_fix_values 4624 2016-04-14 12:54:50Z antanas 
;
_cod_original_sg_symbol_H-M Fmmm
_cod_database_code 4344925

loop_
_symmetry_equiv_pos_as_xyz
'x, y, z'
'-x, -y, z'
'-x, y, -z'
'x, -y, -z'
'x, y+1/2, z+1/2'
'-x, -y+1/2, z+1/2'
'-x, y+1/2, -z+1/2'
'x, -y+1/2, -z+1/2'
'x+1/2, y, z+1/2'
'-x+1/2, -y, z+1/2'
'-x+1/2, y, -z+1/2'
'x+1/2, -y, -z+1/2'
'x+1/2, y+1/2, z'
'-x+1/2, -y+1/2, z'
'-x+1/2, y+1/2, -z'
'x+1/2, -y+1/2, -z'
'-x, -y, -z'
'x, y, -z'
'x, -y, z'
'-x, y, z'
'-x, -y+1/2, -z+1/2'
'x, y+1/2, -z+1/2'
'x, -y+1/2, z+1/2'
'-x, y+1/2, z+1/2'
'-x+1/2, -y, -z+1/2'
'x+1/2, y, -z+1/2'
'x+1/2, -y, z+1/2'
'-x+1/2, y, z+1/2'
'-x+1/2, -y+1/2, -z'
'x+1/2, y+1/2, -z'
'x+1/2, -y+1/2, z'
'-x+1/2, y+1/2, z'

loop_
_atom_site_label
_atom_site_type_symbol
_atom_site_fract_x
_atom_site_fract_y
_atom_site_fract_z
_atom_site_U_iso_or_equiv
_atom_site_adp_type
_atom_site_occupancy
_atom_site_symmetry_multiplicity
_atom_site_calc_flag
_atom_site_refinement_flags
_atom_site_disorder_assembly
_atom_site_disorder_group
C1 C 0.0850(5) 0.3017(4) 0.2920(3) 0.017(2) Uani 1 1 d . . .
C2 C 0.1401(5) 0.3304(4) 0.3130(4) 0.020(2) Uani 1 1 d . . .
C3 C 0.1679(5) 0.3149(4) 0.3570(4) 0.024(2) Uani 1 1 d . . .
H3 H 0.1510 0.2871 0.3758 0.028 Uiso 1 1 calc R . .
C4 C 0.2213(5) 0.3416(4) 0.3723(3) 0.022(2) Uani 1 1 d . . .
C5 C 0.2437(5) 0.3823(4) 0.3429(4) 0.020(2) Uani 1 1 d . . .
H5 H 0.2808 0.3998 0.3531 0.024 Uiso 1 1 calc R . .
C6 C 0.1645(5) 0.3726(4) 0.2869(4) 0.021(2) Uani 1 1 d . . .
H6 H 0.1439 0.3836 0.2577 0.026 Uiso 1 1 calc R . .
C7 C 0.2566(6) 0.3247(5) 0.4179(4) 0.029(2) Uani 1 1 d . . .
Cu1 Cu 0.0000 0.21814(7) 0.28756(7) 0.0129(5) Uani 1 2 d S . .
Cu2 Cu 0.2500 0.2500 0.5000 0.0221(7) Uani 1 4 d S . .
Cu3 Cu 0.2500 0.45078(7) 0.2500 0.0156(5) Uani 1 2 d S . .
I1 I 0.15583(5) 0.5000 0.20799(4) 0.0283(4) Uani 1 2 d S . .
N1 N 0.2161(4) 0.3979(3) 0.3018(3) 0.0204(18) Uani 1 1 d . . .
O1 O 0.0656(4) 0.1826(3) 0.2486(3) 0.0301(18) Uani 1 1 d . . .
O2 O 0.0650(4) 0.2635(3) 0.3157(3) 0.0284(18) Uani 1 1 d . . .
O3 O 0.2234(4) 0.2985(3) 0.4483(3) 0.0298(18) Uani 1 1 d . . .
O4 O 0.3120(5) 0.3377(5) 0.4225(3) 0.058(3) Uani 1 1 d . . .
O5 O 0.0000 0.1607(4) 0.3462(4) 0.026(2) Uani 1 2 d S . .

loop_
_atom_site_aniso_label
_atom_site_aniso_U_11
_atom_site_aniso_U_22
_atom_site_aniso_U_33
_atom_site_aniso_U_23
_atom_site_aniso_U_13
_atom_site_aniso_U_12
C1 0.021(5) 0.014(5) 0.016(5) -0.001(3) -0.002(4) -0.004(4)
C2 0.022(5) 0.022(5) 0.016(4) 0.007(4) -0.008(4) -0.008(4)
C3 0.029(5) 0.023(5) 0.020(5) 0.011(4) -0.005(4) -0.008(5)
C4 0.030(6) 0.024(5) 0.013(4) 0.001(4) -0.005(4) -0.009(4)
C5 0.025(5) 0.015(5) 0.019(4) 0.003(4) -0.004(4) -0.008(4)
C6 0.024(5) 0.021(5) 0.019(5) 0.004(4) -0.005(4) -0.011(4)
C7 0.037(6) 0.034(6) 0.016(5) 0.007(4) -0.009(5) -0.011(5)
Cu1 0.0124(10) 0.0102(10) 0.0161(10) 0.0072(7) 0.000 0.000
Cu2 0.0311(17) 0.0274(16) 0.0077(12) 0.000 0.000 -0.0037(13)
Cu3 0.0187(10) 0.0083(9) 0.0198(10) 0.000 -0.0010(8) 0.000
I1 0.0216(6) 0.0170(5) 0.0464(7) 0.000 -0.0140(4) 0.000
N1 0.023(5) 0.019(4) 0.019(4) 0.002(3) -0.005(4) -0.004(4)
O1 0.036(4) 0.027(4) 0.028(4) 0.017(3) 0.018(4) 0.014(4)
O2 0.035(4) 0.023(4) 0.027(4) 0.013(3) -0.008(3) -0.019(3)
O3 0.040(5) 0.032(4) 0.017(3) 0.009(3) -0.003(3) -0.003(4)
O4 0.047(6) 0.094(8) 0.034(5) 0.035(5) -0.024(4) -0.039(6)
O5 0.027(6) 0.031(6) 0.020(5) 0.004(4) 0.000 0.000

loop_
_atom_type_symbol
_atom_type_description
_atom_type_scat_dispersion_real
_atom_type_scat_dispersion_imag
_atom_type_scat_source
C C 0.0181 0.0091 'International Tables Vol C Tables 4.2.6.8 and 6.1.1.4'
H H 0.0000 0.0000 'International Tables Vol C Tables 4.2.6.8 and 6.1.1.4'
N N 0.0311 0.0180 'International Tables Vol C Tables 4.2.6.8 and 6.1.1.4'
O O 0.0492 0.0322 'International Tables Vol C Tables 4.2.6.8 and 6.1.1.4'
Cu Cu -1.9646 0.5888 'International Tables Vol C Tables 4.2.6.8 and 6.1.1.4'
I I -0.3257 6.8362 'International Tables Vol C Tables 4.2.6.8 and 6.1.1.4'

loop_
_geom_angle_atom_site_label_1
_geom_angle_atom_site_label_2
_geom_angle_atom_site_label_3
_geom_angle
_geom_angle_site_symmetry_1
_geom_angle_site_symmetry_3
O1 C1 O2 126.7(10) 8 .
O1 C1 C2 115.9(9) 8 .
O2 C1 C2 117.3(9) . .
C3 C2 C6 120.2(9) . .
C3 C2 C1 121.1(9) . .
C6 C2 C1 118.7(9) . .
C4 C3 C2 117.5(9) . .
C3 C4 C5 118.4(9) . .
C3 C4 C7 120.6(9) . .
C5 C4 C7 120.9(10) . .
N1 C5 C4 123.9(9) . .
N1 C6 C2 121.9(9) . .
O4 C7 O3 127.2(10) . .
O4 C7 C4 118.7(10) . .
O3 C7 C4 114.0(10) . .
O2 Cu1 O2 89.5(5) . 20
O2 Cu1 O1 168.7(3) . 20
O2 Cu1 O1 89.2(4) 20 20
O2 Cu1 O1 89.2(4) . .
O2 Cu1 O1 168.7(3) 20 .
O1 Cu1 O1 89.8(6) 20 .
O2 Cu1 O5 96.8(3) . .
O2 Cu1 O5 96.8(3) 20 .
O1 Cu1 O5 94.5(3) 20 .
O1 Cu1 O5 94.5(3) . .
O2 Cu1 Cu1 86.1(2) . 21
O2 Cu1 Cu1 86.1(2) 20 21
O1 Cu1 Cu1 82.6(2) 20 21
O1 Cu1 Cu1 82.6(2) . 21
O5 Cu1 Cu1 175.9(3) . 21
O3 Cu2 O3 180.0(3) 18_556 14
O3 Cu2 O3 91.5(5) 18_556 .
O3 Cu2 O3 88.5(5) 14 .
O3 Cu2 O3 88.5(5) 18_556 29_556
O3 Cu2 O3 91.5(5) 14 29_556
O3 Cu2 O3 180.0(3) . 29_556
N1 Cu3 N1 98.5(5) 11 .
N1 Cu3 Cu3 130.7(2) 11 25_565
N1 Cu3 Cu3 130.7(2) . 25_565
N1 Cu3 I1 110.1(2) 11 25_565
N1 Cu3 I1 106.5(2) . 25_565
Cu3 Cu3 I1 61.22(4) 25_565 25_565
N1 Cu3 I1 106.5(2) 11 .
N1 Cu3 I1 110.1(2) . .
Cu3 Cu3 I1 61.22(4) 25_565 .
I1 Cu3 I1 122.44(7) 25_565 .
Cu3 I1 Cu3 57.56(7) 25_565 .
C5 N1 C6 118.1(9) . .
C5 N1 Cu3 127.8(7) . .
C6 N1 Cu3 113.4(7) . .
C1 O1 Cu1 124.0(7) 8 .
C1 O2 Cu1 120.5(7) . .
C7 O3 Cu2 129.7(8) . .

loop_
_geom_bond_atom_site_label_1
_geom_bond_atom_site_label_2
_geom_bond_distance
_geom_bond_site_symmetry_2
C1 O1 1.247(12) 8
C1 O2 1.250(12) .
C1 C2 1.498(14) .
C2 C3 1.391(14) .
C2 C6 1.396(14) .
C3 C4 1.392(15) .
C4 C5 1.402(14) .
C4 C7 1.512(14) .
C5 N1 1.325(13) .
C6 N1 1.338(13) .
C7 O4 1.233(15) .
C7 O3 1.277(14) .
Cu1 O2 1.964(7) .
Cu1 O2 1.964(7) 20
Cu1 O1 1.976(8) 20
Cu1 O1 1.976(8) .
Cu1 O5 2.175(11) .
Cu1 Cu1 2.619(4) 21
Cu2 O3 1.964(7) 18_556
Cu2 O3 1.964(7) 14
Cu2 O3 1.964(7) .
Cu2 O3 1.964(7) 29_556
Cu3 N1 2.086(9) 11
Cu3 N1 2.086(9) .
Cu3 Cu3 2.533(4) 25_565
Cu3 I1 2.6310(12) 25_565
Cu3 I1 2.6310(12) .
I1 Cu3 2.6310(12) 25_565
O1 C1 1.247(12) 8

loop_
_platon_squeeze_void_nr
_platon_squeeze_void_average_x
_platon_squeeze_void_average_y
_platon_squeeze_void_average_z
_platon_squeeze_void_volume
_platon_squeeze_void_count_electrons
_platon_squeeze_void_content
1 -0.104 -0.021 -0.020 8263 5266 ' '
2 0.250 0.250 0.250 76 24 ' '
3 0.250 0.750 0.250 76 25 ' '
4 0.250 0.250 0.750 76 25 ' '
5 0.250 0.750 0.750 76 24 ' '
6 0.750 0.250 0.250 76 25 ' '
7 0.750 0.750 0.250 76 24 ' '
8 0.750 0.250 0.750 76 24 ' '
9 0.750 0.750 0.750 76 25 ' '

loop_
_cod_changelog_entry_id
_cod_changelog_entry_author
_cod_changelog_entry_date
_cod_changelog_entry_text
1 'Vaitkus, Antanas' 2022-05-09T03:25:00+03:00 'Updated bibliographic information.'
